data_7201368
loop_
_publ_author_name
'Neumann, Marcus Aurelius'
'Perrin, Marc-Antoine'

_publ_section_title
;
 Can crystal structure prediction guide experimentalists to a new
 polymorph of paracetamol?
;
_journal_issue 11
_journal_name_full CrystEngComm
_journal_page_first 2475
_journal_paper_doi 10.1039/b909819d
_journal_volume 11
_journal_year 2009
_space_group_IT_number 14
_symmetry_cell_setting monoclinic
_symmetry_Int_Tables_number 14
_symmetry_space_group_name_Hall '-P 2ybc'
_symmetry_space_group_name_H-M 'P 1 21/c 1'
_cell_angle_alpha 90.000000
_cell_angle_beta 88.887278
_cell_angle_gamma 90.000000
_cell_length_a 8.633585
_cell_length_b 7.549034
_cell_length_c 22.745934
_cell_volume 1482.192
_cod_data_source_file b909819d.txt
_cod_data_source_block 20
_cod_original_sg_symbol_H-M 'P 2_1/c'
_cod_struct_determination_method theoretical
_cod_database_code 7201368

loop_
_symmetry_equiv_pos_site_id
_symmetry_equiv_pos_as_xyz
1 x,y,z
2 -x,y+1/2,-z+1/2
3 -x,-y,-z
4 x,-y+1/2,z+1/2

loop_
_atom_site_label
_atom_site_type_symbol
_atom_site_fract_x
_atom_site_fract_y
_atom_site_fract_z
C0_0 C -0.397264 0.210365 0.520891
C1_0 C -0.401866 0.106140 0.571855
C2_0 C -0.534394 0.288345 0.501776
N3_0 N -0.264388 0.238105 0.484760
C4_0 C -0.542290 0.077520 0.601758
H5_0 H -0.296829 0.044898 0.587525
C6_0 C -0.672878 0.264142 0.532354
H7_0 H -0.531399 0.369063 0.462286
C8_0 C -0.113103 0.227071 0.498395
H9_0 H -0.287649 0.278787 0.442766
C10_0 C -0.678992 0.154197 0.581732
H11_0 H -0.545944 -0.008264 0.640210
H12_0 H -0.777387 0.329403 0.517896
C13_0 C -0.002125 0.265123 0.447902
O14_0 O -0.068679 0.190627 0.549300
O15_0 O -0.817256 0.119023 0.609945
H16_0 H 0.047093 0.398464 0.452783
H17_0 H 0.093100 0.169610 0.448633
H18_0 H -0.057022 0.259087 0.405061
H19_0 H -0.905955 0.156606 0.584545
H12_1 H -0.405175 0.468651 0.603124
C6_1 C -0.397996 0.542387 0.644073
C2_1 C -0.259214 0.545532 0.674162
C10_1 C -0.531059 0.624551 0.667444
C0_1 C -0.252382 0.626320 0.729521
H7_1 H -0.157074 0.481731 0.655229
C4_1 C -0.522035 0.712541 0.721508
O15_1 O -0.665459 0.616006 0.636699
C1_1 C -0.384664 0.710906 0.752499
N3_1 N -0.120869 0.615284 0.765475
H11_1 H -0.622659 0.781696 0.739607
H19_1 H -0.759456 0.623743 0.664081
H5_1 H -0.380300 0.776129 0.795133
C8_1 C 0.029976 0.605639 0.748644
H9_1 H -0.143735 0.615640 0.810115
C13_1 C 0.141336 0.578748 0.798025
O14_1 O 0.073831 0.619365 0.695892
H16_1 H 0.085559 0.516645 0.836380
H17_1 H 0.188834 0.706730 0.811747
H18_1 H 0.238031 0.496083 0.782749
